data_2010394
loop_
_publ_author_name
'Urtiaga, M.K.'
'Arriortua, M.I.'
'Muro, I.G.De.'
'Cortes, R.'

_publ_section_title
;
 Diazidobis(2,2'-bipyridine)nickel(II) Monohydrate
;
_journal_issue 1
_journal_name_full 'Acta Crystallographica Section C'
_journal_page_first 62
_journal_page_last 65
_journal_paper_doi 10.1107/S0108270194005159
_journal_volume 51
_journal_year 1995
_chemical_formula_moiety 'C20 H18 N10 Ni1 O1'
_chemical_formula_sum 'C20 H18 N10 Ni O'
_chemical_formula_weight 473.14
_space_group_IT_number 2
_symmetry_cell_setting triclinic
_symmetry_space_group_name_Hall '-P 1'
_symmetry_space_group_name_H-M 'P -1'
_atom_type_scat_source IntTabIV
_cell_angle_alpha 96.030(10)
_cell_angle_beta 87.130(10)
_cell_angle_gamma 110.180(10)
_cell_formula_units_Z 2
_cell_length_a 8.2140(10)
_cell_length_b 10.2640(10)
_cell_length_c 13.138(3)
_cell_measurement_reflns_used 25
_cell_measurement_temperature 298
_cell_measurement_theta_max 14
_cell_measurement_theta_min 10
_cell_volume 1033.8(3)
_diffrn_measurement_device 'Enraf-Nonius CAD-4'
_diffrn_measurement_method \w/2\q
_diffrn_radiation_type MoK\a
_diffrn_radiation_wavelength 0.71069
_diffrn_reflns_av_R_equivalents 'No equivalent reflections'
_diffrn_reflns_limit_h_max 10
_diffrn_reflns_limit_h_min -10
_diffrn_reflns_limit_k_max 13
_diffrn_reflns_limit_k_min -13
_diffrn_reflns_limit_l_max 17
_diffrn_reflns_limit_l_min 0
_diffrn_reflns_number 5464
_diffrn_reflns_theta_max 28
_diffrn_standards_decay_% 8.69
_diffrn_standards_interval_time 60
_diffrn_standards_number 2
_exptl_absorpt_coefficient_mu 0.976
_exptl_absorpt_correction_type none
_exptl_crystal_colour 'greenish brown'
_exptl_crystal_density_diffrn 1.52
_exptl_crystal_density_meas 1.490(10)
_exptl_crystal_description 'Elongated prism'
_exptl_crystal_size_max 0.37
_exptl_crystal_size_mid 0.18
_exptl_crystal_size_min 0.13
_refine_diff_density_max 0.83
_refine_diff_density_min -0.55
_refine_ls_goodness_of_fit_obs 1.23
_refine_ls_hydrogen_treatment refxyz
_refine_ls_number_parameters 344
_refine_ls_number_reflns 4061
_refine_ls_R_factor_obs 0.035
_refine_ls_shift/esd_max 0.001
_refine_ls_structure_factor_coef F
_refine_ls_weighting_details 'w = 1/[\s^2^|F~o~| + 0.002|F~o~|^2^]'
_refine_ls_weighting_scheme calc
_refine_ls_wR_factor_obs 0.038
_reflns_number_observed 4061
_reflns_number_total 5322
_reflns_observed_criterion I>=2.5\s(I)
_cod_data_source_file na1087.cif
_cod_data_source_block na1087_structure_1_of_1
_cod_depositor_comments
;
 Adding the _atom_site_type_symbol data item.

 Antanas Vaitkus,
 2017-01-30

The following automatic conversions were performed:

'_refine_ls_weighting_scheme' value 'w = 1/[\s^2^|F~o~| +
0.002|F~o~|^2^]' was changed to 'calc'. New tag
'_refine_ls_weighting_details' was created. The value of the new tag
was set to 'w = 1/[\s^2^|F~o~| + 0.002|F~o~|^2^]'.

Automatic conversion script
Id: cif_fix_values 3143 2015-03-26 13:38:13Z robertas 
;
_cod_original_formula_sum 'C20 H18 N10 Ni1 O1'
_cod_database_code 2010394

loop_
_symmetry_equiv_pos_as_xyz
x,y,z
-x,-y,-z

loop_
_atom_site_label
_atom_site_type_symbol
_atom_site_fract_x
_atom_site_fract_y
_atom_site_fract_z
Ni Ni .29908(3) .21566(2) .71538(2)
N1A N .4350(2) .2850(2) .85430(10)
N2A N .1012(2) .1556(2) .82450(10)
N3A N .2674(2) .4102(2) .7145(2)
N1B N .3636(2) .0346(2) .70420(10)
N2B N .5178(2) .2693(2) .62220(10)
N3B N .1319(2) .1294(2) .59190(10)
N4A N .1398(2) .4323(2) .7400(2)
N5A N .0176(4) .4582(3) .7668(3)
C1A C .6073(3) .3454(2) .8643(2)
C2A C .6858(3) .3909(2) .9588(2)
C3A C .5829(3) .3738(2) 1.0460(2)
C4A C .4054(3) .3107(2) 1.0375(2)
C5A C .3346(2) .2679(2) .94040(10)
C6A C .1461(2) .2011(2) .92260(10)
C7A C .0222(3) .1848(2) 1.0009(2)
C8A C -.1513(3) .1189(3) .9765(2)
C9A C -.1962(3) .0701(3) .8763(2)
C10A C -.0662(3) .0916(2) .8022(2)
N4B N .1490(2) .1834(2) .51540(10)
N5B N .1648(3) .2340(2) .4391(2)
C1B C .2743(3) -.0836(2) .7453(2)
C2B C .3300(4) -.1963(2) .7396(2)
C3B C .4831(4) -.1881(2) .6883(2)
C4B C .5736(3) -.0681(2) .6421(2)
C5B C .5102(2) .0417(2) .65150(10)
C6B C .5972(2) .1736(2) .60370(10)
C7B C .7463(3) .1974(2) .5435(2)
C8B C .8132(3) .3228(3) .4996(2)
C9B C .7319(3) .4196(2) .5173(2)
C10B C .5852(3) .3902(2) .5793(2)
OW O -.1379(3) .6785(2) .76030(10)
H1A H .678(4) .354(3) .801(2)
H2A H .813(4) .435(3) .960(2)
H3A H .628(4) .404(3) 1.111(2)
H4A H .334(4) .296(3) 1.092(2)
H7A H .062(4) .212(3) 1.067(2)
H8A H -.246(4) .099(3) 1.027(2)
H9A H -.320(4) .026(3) .857(2)
H10A H -.088(4) .061(3) .730(2)
H1B H .167(4) -.091(3) .774(2)
H2B H .263(4) -.274(3) .769(2)
H3B H .531(4) -.258(3) .683(2)
H4B H .679(4) -.058(3) .606(2)
H7B H .788(4) .126(3) .531(2)
H8B H .912(4) .346(3) .464(2)
H9B H .776(4) .509(3) .491(2)
H10B H .528(4) .463(3) .601(2)
HW1 H -.139(4) .705(3) .709(2)
HW2 H -.110(4) .618(3) .757(2)

loop_
_geom_angle_atom_site_label_1
_geom_angle_atom_site_label_2
_geom_angle_atom_site_label_3
_geom_angle
_geom_angle_publ_flag
N1A Ni N2A 77.64(7) yes
N1A Ni N1B 90.09(7) yes
N1A Ni N3B 171.04(8) yes
N2A Ni N1B 97.07(7) yes
N2A Ni N3B 93.62(8) yes
N3A Ni N2B 93.56(7) yes
N1B Ni N2B 78.19(7) yes
N2B Ni N3B 93.17(7) yes
N1A Ni N3A 90.02(7) yes
N1A Ni N2B 95.37(7) yes
N2A Ni N3A 91.03(8) yes
N2A Ni N2B 171.65(7) yes
N3A Ni N1B 171.73(8) yes
N3A Ni N3B 92.15(8) yes
N1B Ni N3B 89.01(7) yes
Ni N3A N4A 124.4(2) yes
N3A N4A N5A 177.7(3) yes
Ni N3B N4B 122.1(2) yes
N3B N4B N5B 178.6(2) yes
N3A Ni N2B 93.56(7) no
Ni N1A C5A 115.32(14) no
Ni N1A C1A 126.38(14) no
C1A N1A C5A 118.28(17) no
Ni N2A C10A 124.23(14) no
Ni N2A C6A 116.10(14) no
C6A N2A C10A 119.13(18) no
Ni N1B C5B 115.37(15) no
Ni N1B C1B 126.07(16) no
C1B N1B C5B 118.56(18) no
Ni N2B C10B 125.20(15) no
Ni N2B C6B 116.35(13) no
C6B N2B C10B 118.45(18) no
N4A N5A HW2 141.9(9) no
N1A C1A H1A 117.0(17) no
N1A C1A C2A 122.6(2) no
C2A C1A H1A 120.4(18) no
C1A C2A H2A 118.0(16) no
C1A C2A C3A 118.8(2) no
C3A C2A H2A 123.2(16) no
C2A C3A H3A 122.3(19) no
C2A C3A C4A 119.5(2) no
C4A C3A H3A 118.1(18) no
C3A C4A H4A 122.4(19) no
C3A C4A C5A 118.9(2) no
C5A C4A H4A 119.(2) no
N1A C5A C4A 121.89(10) no
C4A C5A C6A 123.34(18) no
N1A C5A C6A 114.77(16) no
N2A C6A C5A 115.45(16) no
C5A C6A C7A 122.93(18) no
N2A C6A C7A 121.62(19) no
C6A C7A H7A 117.2(19) no
C6A C7A C8A 118.6(2) no
C8A C7A H7A 124.0(19) no
C7A C8A H8A 123.9(16) no
C7A C8A C9A 119.5(3) no
C9A C8A H8A 116.5(18) no
C8A C9A H9A 120.6(16) no
C8A C9A C10A 118.70(14) no

loop_
_geom_bond_atom_site_label_1
_geom_bond_atom_site_label_2
_geom_bond_site_symmetry_1
_geom_bond_site_symmetry_2
_geom_bond_distance
_geom_bond_publ_flag
Ni N1A . . 2.114(2) yes
Ni N3A . . 2.102(3) yes
Ni N2B . . 2.067(2) yes
Ni Ni . 2_566 10.94(3) yes
Ni N2A . . 2.082(2) yes
Ni N1B . . 2.090(2) yes
Ni N3B . . 2.094(2) yes
N3A N4A . . 1.173(3) yes
N4A N5A . . 1.154(4) yes
N3B N4B . . 1.177(3) yes
N4B N5B . . 1.159(3) yes
N1A C1A . . 1.342(3) no
N1A C5A . . 1.357(2) no
N2A C6A . . 1.348(2) no
N2A C10A . . 1.336(3) no
N1B C1B . . 1.336(3) no
N1B C5B . . 1.343(3) no
N2B C6B . . 1.351(3) no
N2B C10B . . 1.344(3) no
N5A HW2 . . 2.24(4) no
C1A C2A . . 1.388(3) no
C1A H1A . . 0.98(3) no
C2A C3A . . 1.378(3) no
C2A H2A . . 0.99(3) no
C3A C4A . . 1.381(4) no
C3A H3A . . 0.93(3) no
C4A C5A . . 1.392(3) no
C4A H4A . . 0.90(3) no
C5A C6A . . 1.481(3) no
C6A C7A . . 1.392(3) no
C7A C8A . . 1.388(3) no
C7A H7A . . 0.92(3) no
C8A C9A . . 1.380(3) no
C8A H8A . . 0.98(3) no
C9A C10A . . 1.383(3) no
C9A H9A . . 1.00(3) no
C10A H10A . . 0.97(3) no
C1B C2B . . 1.377(4) no
C1B H1B . . 0.93(3) no
C2B C3B . . 1.377(4) no
C2B H2B . . 0.91(3) no
C3B C4B . . 1.385(3) no
C3B H3B . . 0.93(3) no
C4B C5B . . 1.388(4) no
C4B H4B . . 0.94(3) no
C5B C6B . . 1.484(3) no
C6B C7B . . 1.386(3) no
C7B C8B . . 1.388(3) no
C7B H7B . . 0.90(3) no
C8B C9B . . 1.371(4) no
C8B H8B . . 0.88(3) no
C9B C10B . . 1.381(3) no
C9B H9B . . 0.96(3) no
C10B H10B . . 1.02(3) no
OW HW1 . . 0.76(3) no
OW HW2 . . 0.73(4) no
HW1 HW2 . . 1.25(5) no
